data_4065927
loop_
_publ_author_name
'Arita, Manabu'
'Naka, Kensuke'
'Shimamoto, Tatsuo'
'Yumura, Takashi'
'Nakahashi, Akiko'
'Morisaki, Yasuhiro'
'Chujo, Yoshiki'

_publ_section_title
;
 1,4-Dihydro-1,4-diarsinine-Bridged Dinucleartrans-Dihaloplatinum(II)
 Complexes: Synthesis and Controlled Pt&#x2212;Pt Interaction by Halogen
 Substitution Induced Conformational Change&#x00A7;
;
_journal_issue 21
_journal_name_full Organometallics
_journal_page_first 4992
_journal_paper_doi 10.1021/om100201x
_journal_volume 29
_journal_year 2010
_chemical_formula_sum 'C52 H84 As4 Cl2 O16 Pt'
_chemical_formula_weight 1530.86
_chemical_name_systematic
; 
 ? 
;
_space_group_IT_number 2
_symmetry_cell_setting triclinic
_symmetry_space_group_name_Hall '-P 1'
_symmetry_space_group_name_H-M 'P -1'
_atom_sites_solution_hydrogens geom
_atom_sites_solution_primary direct
_atom_sites_solution_secondary difmap
_audit_creation_method SHELXL-97
_cell_angle_alpha 89.02(11)
_cell_angle_beta 71.75(13)
_cell_angle_gamma 72.71(10)
_cell_formula_units_Z 1
_cell_length_a 11.14(2)
_cell_length_b 11.71(2)
_cell_length_c 13.54(3)
_cell_measurement_temperature 100(2)
_cell_volume 1596(6)
_computing_cell_refinement PROCESS-AUTO
_computing_data_collection PROCESS-AUTO
_computing_data_reduction 'Yadokari-XG (Wakita, 2000)'
_computing_molecular_graphics 'Yadokari-XG (Wakita, 2000)'
_computing_publication_material 'Yadokari-XG (Wakita, 2000)'
_computing_structure_refinement 'SHELXL-97 (Sheldrick, 1997)'
_computing_structure_solution 'Dirdif99.2(Beurskens et al., 1999)'
_diffrn_ambient_temperature 100(2)
_diffrn_measured_fraction_theta_full 0.984
_diffrn_measured_fraction_theta_max 0.984
_diffrn_radiation_monochromator graphite
_diffrn_radiation_source 'fine-focus sealed tube'
_diffrn_radiation_type MoK\a
_diffrn_radiation_wavelength 0.71075
_diffrn_reflns_av_R_equivalents 0.0565
_diffrn_reflns_av_sigmaI/netI 0.0497
_diffrn_reflns_limit_h_max 14
_diffrn_reflns_limit_h_min -14
_diffrn_reflns_limit_k_max 14
_diffrn_reflns_limit_k_min -15
_diffrn_reflns_limit_l_max 17
_diffrn_reflns_limit_l_min -17
_diffrn_reflns_number 15046
_diffrn_reflns_theta_full 27.49
_diffrn_reflns_theta_max 27.49
_diffrn_reflns_theta_min 3.05
_exptl_absorpt_coefficient_mu 4.401
_exptl_absorpt_correction_T_max 0.3519
_exptl_absorpt_correction_T_min 0.2170
_exptl_absorpt_correction_type multi-scan
_exptl_absorpt_process_details
;
    Higashi, T. (1995). Program for Absorption Correction.
    Rigaku Corporation, Tokyo, Japan.
;
_exptl_crystal_density_diffrn 1.594
_exptl_crystal_density_method 'not measured'
_exptl_crystal_F_000 768
_exptl_crystal_size_max 0.50
_exptl_crystal_size_mid 0.30
_exptl_crystal_size_min 0.30
_refine_diff_density_max 2.751
_refine_diff_density_min -1.294
_refine_diff_density_rms 0.128
_refine_ls_extinction_method none
_refine_ls_goodness_of_fit_ref 1.079
_refine_ls_hydrogen_treatment constr
_refine_ls_matrix_type full
_refine_ls_number_parameters 354
_refine_ls_number_reflns 7211
_refine_ls_number_restraints 0
_refine_ls_restrained_S_all 1.079
_refine_ls_R_factor_all 0.0390
_refine_ls_R_factor_gt 0.0343
_refine_ls_shift/su_max 0.007
_refine_ls_shift/su_mean 0.000
_refine_ls_structure_factor_coef Fsqd
_refine_ls_weighting_details 'calc w=1/[\s^2^(Fo^2^)+(0.0463P)^2^+1.3338P] where P=(Fo^2^+2Fc^2^)/3'
_refine_ls_weighting_scheme calc
_refine_ls_wR_factor_gt 0.0873
_refine_ls_wR_factor_ref 0.0910
_reflns_number_gt 6506
_reflns_number_total 7211
_reflns_threshold_expression >2\s(I)
_cod_data_source_file om100201x_si_002.cif
_cod_data_source_block trans-PtCl2(cis-DHDAtBu)2
_cod_original_cell_volume 1595(6)
_cod_original_sg_symbol_Hall -p_1
_cod_original_sg_symbol_H-M p_-1
_cod_database_code 4065927

loop_
_symmetry_equiv_pos_as_xyz
'x, y, z'
'-x, -y, -z'

loop_
_atom_site_label
_atom_site_type_symbol
_atom_site_fract_x
_atom_site_fract_y
_atom_site_fract_z
_atom_site_U_iso_or_equiv
_atom_site_adp_type
_atom_site_occupancy
_atom_site_symmetry_multiplicity
_atom_site_calc_flag
_atom_site_refinement_flags
Pt1 Pt 0.0000 0.0000 0.0000 0.02008(7) Uani 1 2 d S
As1 As 0.11640(3) 0.36220(3) 0.02143(3) 0.02036(9) Uani 1 1 d .
As2 As 0.20077(3) 0.04881(3) -0.05105(3) 0.02134(9) Uani 1 1 d .
Cl4 Cl -0.10634(9) 0.19735(8) 0.05615(8) 0.0305(2) Uani 1 1 d .
O5 O 0.1712(2) 0.3033(2) 0.2527(2) 0.0248(5) Uani 1 1 d .
O6 O 0.3183(3) 0.1561(3) -0.3287(3) 0.0444(8) Uani 1 1 d .
O7 O 0.3301(3) 0.0524(2) 0.1955(2) 0.0376(7) Uani 1 1 d .
O8 O 0.3710(2) 0.2933(2) 0.1357(2) 0.0274(6) Uani 1 1 d .
O9 O 0.2829(3) -0.0801(2) 0.1091(3) 0.0398(8) Uani 1 1 d .
O10 O 0.2847(3) 0.4149(2) -0.2229(2) 0.0265(6) Uani 1 1 d .
O11 O 0.1793(3) 0.0476(2) -0.2616(2) 0.0277(6) Uani 1 1 d .
O12 O 0.0986(3) 0.3980(3) -0.2462(2) 0.0383(7) Uani 1 1 d .
C13 C 0.0759(4) 0.3482(4) 0.4313(3) 0.0399(10) Uani 1 1 d .
H1 H -0.0027 0.4053 0.4208 0.060 Uiso 1 1 calc R
H2 H 0.0850 0.3721 0.4970 0.060 Uiso 1 1 calc R
H3 H 0.0663 0.2676 0.4342 0.060 Uiso 1 1 calc R
C14 C 0.3165(4) 0.4920(3) -0.3080(3) 0.0297(8) Uani 1 1 d .
C15 C 0.1979(4) 0.3478(3) 0.3419(3) 0.0290(8) Uani 1 1 d .
C16 C 0.1549(5) 0.0789(4) -0.4334(4) 0.0461(11) Uani 1 1 d .
H4 H 0.0695 0.1380 -0.3958 0.069 Uiso 1 1 calc R
H5 H 0.1466 0.0392 -0.4930 0.069 Uiso 1 1 calc R
H6 H 0.2228 0.1194 -0.4584 0.069 Uiso 1 1 calc R
C17 C 0.2229(4) 0.4716(3) 0.0103(3) 0.0256(8) Uani 1 1 d .
H7 H 0.2068 0.5075 0.0799 0.038 Uiso 1 1 calc R
H8 H 0.1977 0.5352 -0.0342 0.038 Uiso 1 1 calc R
H9 H 0.3173 0.4268 -0.0205 0.038 Uiso 1 1 calc R
C18 C 0.4754(4) -0.2024(4) 0.1500(4) 0.0436(11) Uani 1 1 d .
H10 H 0.4835 -0.1366 0.1888 0.065 Uiso 1 1 calc R
H11 H 0.5236 -0.2034 0.0757 0.065 Uiso 1 1 calc R
H12 H 0.5130 -0.2789 0.1760 0.065 Uiso 1 1 calc R
C19 C 0.3216(4) 0.2626(4) 0.3568(3) 0.0340(9) Uani 1 1 d .
H13 H 0.3166 0.1804 0.3562 0.051 Uiso 1 1 calc R
H14 H 0.3286 0.2849 0.4237 0.051 Uiso 1 1 calc R
H15 H 0.3999 0.2671 0.3000 0.051 Uiso 1 1 calc R
C20 C 0.2644(3) 0.2771(3) 0.1607(3) 0.0232(7) Uani 1 1 d .
C21 C 0.2076(4) 0.4736(4) 0.3265(4) 0.0358(9) Uani 1 1 d .
H16 H 0.2868 0.4708 0.2676 0.054 Uiso 1 1 calc R
H17 H 0.2138 0.5072 0.3899 0.054 Uiso 1 1 calc R
H18 H 0.1283 0.5242 0.3122 0.054 Uiso 1 1 calc R
C22 C 0.0937(5) -0.0817(4) -0.3266(4) 0.0439(11) Uani 1 1 d .
H19 H 0.1139 -0.1338 -0.2727 0.066 Uiso 1 1 calc R
H20 H 0.0986 -0.1309 -0.3865 0.066 Uiso 1 1 calc R
H21 H 0.0041 -0.0249 -0.2982 0.066 Uiso 1 1 calc R
C23 C 0.3627(3) -0.0736(3) -0.1238(4) 0.0329(9) Uani 1 1 d .
H22 H 0.3711 -0.0811 -0.1979 0.049 Uiso 1 1 calc R
H23 H 0.3614 -0.1503 -0.0941 0.049 Uiso 1 1 calc R
H24 H 0.4383 -0.0520 -0.1167 0.049 Uiso 1 1 calc R
C24 C 0.1940(4) -0.0128(4) -0.3615(4) 0.0359(9) Uani 1 1 d .
C25 C 0.1818(3) 0.2882(3) -0.1213(3) 0.0204(7) Uani 1 1 d .
C26 C 0.3332(5) -0.0964(5) -0.4066(5) 0.0586(15) Uani 1 1 d .
H25 H 0.3954 -0.0495 -0.4280 0.088 Uiso 1 1 calc R
H26 H 0.3395 -0.1449 -0.4674 0.088 Uiso 1 1 calc R
H27 H 0.3554 -0.1494 -0.3538 0.088 Uiso 1 1 calc R
C27 C 0.1827(3) 0.3723(3) -0.2053(3) 0.0237(7) Uani 1 1 d .
C28 C 0.2374(3) 0.1144(3) 0.0612(3) 0.0229(7) Uani 1 1 d .
C29 C 0.2173(3) 0.2314(3) 0.0813(3) 0.0214(7) Uani 1 1 d .
C30 C 0.3481(5) 0.4221(5) -0.4097(4) 0.0512(13) Uani 1 1 d .
H28 H 0.4247 0.3505 -0.4182 0.077 Uiso 1 1 calc R
H29 H 0.3689 0.4724 -0.4673 0.077 Uiso 1 1 calc R
H30 H 0.2713 0.3978 -0.4099 0.077 Uiso 1 1 calc R
C31 C 0.2067(3) 0.1724(3) -0.1464(3) 0.0221(7) Uani 1 1 d .
C32 C 0.2903(3) 0.0274(3) 0.1304(3) 0.0247(7) Uani 1 1 d .
C34 C 0.2425(4) 0.1267(3) -0.2569(3) 0.0290(8) Uani 1 1 d .
C35 C 0.2028(5) 0.6041(4) -0.2931(4) 0.0528(13) Uani 1 1 d .
H31 H 0.1255 0.5838 -0.2978 0.079 Uiso 1 1 calc R
H32 H 0.2274 0.6571 -0.3475 0.079 Uiso 1 1 calc R
H33 H 0.1810 0.6451 -0.2243 0.079 Uiso 1 1 calc R
C37 C 0.3331(4) -0.1844(4) 0.1647(4) 0.0410(11) Uani 1 1 d .
C38 C 0.3258(10) -0.2882(5) 0.1034(8) 0.124(4) Uani 1 1 d .
H34 H 0.3624 -0.3639 0.1310 0.186 Uiso 1 1 calc R
H35 H 0.3773 -0.2899 0.0297 0.186 Uiso 1 1 calc R
H36 H 0.2330 -0.2778 0.1099 0.186 Uiso 1 1 calc R
C39 C 0.4338(6) 0.5196(6) -0.2945(5) 0.0635(17) Uani 1 1 d .
H37 H 0.4088 0.5590 -0.2245 0.095 Uiso 1 1 calc R
H38 H 0.4625 0.5731 -0.3470 0.095 Uiso 1 1 calc R
H39 H 0.5067 0.4449 -0.3031 0.095 Uiso 1 1 calc R
C40 C 0.2494(6) -0.1661(6) 0.2743(6) 0.110(4) Uani 1 1 d .
H40 H 0.2555 -0.0952 0.3075 0.165 Uiso 1 1 calc R
H41 H 0.2795 -0.2368 0.3104 0.165 Uiso 1 1 calc R
H42 H 0.1569 -0.1539 0.2785 0.165 Uiso 1 1 calc R

loop_
_atom_site_aniso_label
_atom_site_aniso_U_11
_atom_site_aniso_U_22
_atom_site_aniso_U_33
_atom_site_aniso_U_23
_atom_site_aniso_U_13
_atom_site_aniso_U_12
Pt1 0.01980(10) 0.01775(10) 0.02879(12) 0.00884(7) -0.01318(8) -0.00933(7)
As1 0.01969(16) 0.01895(17) 0.0249(2) 0.00635(13) -0.01015(14) -0.00669(13)
As2 0.01964(17) 0.01763(17) 0.0317(2) 0.00792(14) -0.01226(15) -0.00900(13)
Cl4 0.0266(4) 0.0202(4) 0.0477(6) 0.0050(4) -0.0142(4) -0.0092(3)
O5 0.0244(12) 0.0263(13) 0.0234(14) 0.0044(10) -0.0087(11) -0.0063(10)
O6 0.0533(18) 0.0450(19) 0.0334(19) -0.0055(14) 0.0027(15) -0.0300(15)
O7 0.0515(17) 0.0251(14) 0.0415(19) 0.0089(12) -0.0304(15) -0.0035(12)
O8 0.0239(12) 0.0365(15) 0.0265(15) 0.0058(11) -0.0109(11) -0.0131(11)
O9 0.0527(17) 0.0276(15) 0.067(2) 0.0298(14) -0.0469(17) -0.0244(13)
O10 0.0315(13) 0.0273(13) 0.0291(15) 0.0148(11) -0.0151(12) -0.0163(11)
O11 0.0375(14) 0.0238(13) 0.0291(16) 0.0057(11) -0.0180(12) -0.0128(11)
O12 0.0398(15) 0.0512(18) 0.0384(18) 0.0214(14) -0.0251(14) -0.0227(14)
C13 0.039(2) 0.044(3) 0.027(2) 0.0006(18) -0.0023(19) -0.0084(19)
C14 0.042(2) 0.0275(19) 0.025(2) 0.0111(15) -0.0099(17) -0.0190(17)
C15 0.0289(18) 0.031(2) 0.024(2) -0.0003(15) -0.0093(16) -0.0040(15)
C16 0.069(3) 0.043(3) 0.034(3) 0.009(2) -0.026(2) -0.020(2)
C17 0.0344(18) 0.0181(17) 0.034(2) 0.0086(14) -0.0192(17) -0.0138(14)
C18 0.033(2) 0.028(2) 0.060(3) 0.017(2) -0.011(2) -0.0007(17)
C19 0.038(2) 0.036(2) 0.027(2) 0.0033(17) -0.0157(18) -0.0057(17)
C20 0.0253(16) 0.0195(16) 0.031(2) 0.0091(14) -0.0147(15) -0.0098(13)
C21 0.041(2) 0.034(2) 0.035(2) 0.0014(17) -0.0146(19) -0.0129(18)
C22 0.065(3) 0.030(2) 0.059(3) 0.011(2) -0.043(3) -0.022(2)
C23 0.0227(17) 0.0240(19) 0.048(3) 0.0060(17) -0.0109(17) -0.0023(14)
C24 0.053(2) 0.026(2) 0.036(2) -0.0007(17) -0.024(2) -0.0101(18)
C25 0.0172(14) 0.0211(16) 0.027(2) 0.0061(13) -0.0093(13) -0.0093(13)
C26 0.065(3) 0.047(3) 0.061(4) -0.018(3) -0.023(3) -0.009(2)
C27 0.0281(17) 0.0231(17) 0.025(2) 0.0042(14) -0.0112(15) -0.0127(14)
C28 0.0183(15) 0.0241(17) 0.034(2) 0.0084(14) -0.0136(15) -0.0123(13)
C29 0.0196(15) 0.0221(17) 0.025(2) 0.0091(13) -0.0093(14) -0.0074(13)
C30 0.071(3) 0.046(3) 0.030(3) 0.002(2) 0.003(2) -0.028(2)
C31 0.0208(15) 0.0234(17) 0.026(2) 0.0091(14) -0.0104(14) -0.0104(13)
C32 0.0181(15) 0.0248(18) 0.031(2) 0.0086(15) -0.0092(15) -0.0056(13)
C34 0.0329(19) 0.0222(18) 0.033(2) 0.0035(15) -0.0083(17) -0.0122(15)
C35 0.068(3) 0.031(2) 0.048(3) 0.019(2) -0.009(3) -0.009(2)
C37 0.048(2) 0.029(2) 0.067(3) 0.031(2) -0.037(2) -0.0226(19)
C38 0.221(9) 0.046(4) 0.218(10) 0.072(5) -0.195(9) -0.077(5)
C39 0.073(4) 0.091(4) 0.066(4) 0.051(3) -0.040(3) -0.066(4)
C40 0.053(3) 0.088(5) 0.115(7) 0.078(5) 0.032(4) 0.019(3)

loop_
_atom_type_symbol
_atom_type_description
_atom_type_scat_dispersion_real
_atom_type_scat_dispersion_imag
_atom_type_scat_source
C C 0.0033 0.0016 'International Tables Vol C Tables 4.2.6.8 and 6.1.1.4'
H H 0.0000 0.0000 'International Tables Vol C Tables 4.2.6.8 and 6.1.1.4'
O O 0.0106 0.0060 'International Tables Vol C Tables 4.2.6.8 and 6.1.1.4'
As As 0.0499 2.0058 'International Tables Vol C Tables 4.2.6.8 and 6.1.1.4'
Pt Pt -1.7033 8.3905 'International Tables Vol C Tables 4.2.6.8 and 6.1.1.4'
Cl Cl 0.1484 0.1585 'International Tables Vol C Tables 4.2.6.8 and 6.1.1.4'

loop_
_geom_angle_atom_site_label_1
_geom_angle_atom_site_label_2
_geom_angle_atom_site_label_3
_geom_angle
_geom_angle_site_symmetry_1
_geom_angle_site_symmetry_3
Cl4 Pt1 Cl4 179.998(1) . 2
Cl4 Pt1 As2 87.35(15) . .
Cl4 Pt1 As2 92.65(15) 2 .
Cl4 Pt1 As2 92.65(15) . 2
Cl4 Pt1 As2 87.35(15) 2 2
As2 Pt1 As2 180.0 . 2
C29 As1 C25 97.5(2) . .
C29 As1 C17 98.9(2) . .
C25 As1 C17 101.65(19) . .
C23 As2 C28 104.8(2) . .
C23 As2 C31 100.6(2) . .
C28 As2 C31 101.7(2) . .
C23 As2 Pt1 118.71(18) . .
C28 As2 Pt1 114.27(17) . .
C31 As2 Pt1 114.58(14) . .
C20 O5 C15 119.8(3) . .
C32 O9 C37 121.0(3) . .
C27 O10 C14 122.1(3) . .
C34 O11 C24 122.1(3) . .
C15 C13 H1 109.5 . .
C15 C13 H2 109.5 . .
H1 C13 H2 109.5 . .
C15 C13 H3 109.5 . .
H1 C13 H3 109.5 . .
H2 C13 H3 109.5 . .
O10 C14 C35 110.2(4) . .
O10 C14 C39 102.4(3) . .
C35 C14 C39 110.7(4) . .
O10 C14 C30 108.4(4) . .
C35 C14 C30 111.4(4) . .
C39 C14 C30 113.4(5) . .
O5 C15 C13 101.9(3) . .
O5 C15 C19 110.5(3) . .
C13 C15 C19 110.9(4) . .
O5 C15 C21 109.6(3) . .
C13 C15 C21 111.2(4) . .
C19 C15 C21 112.2(4) . .
C24 C16 H4 109.5 . .
C24 C16 H5 109.5 . .
H4 C16 H5 109.5 . .
C24 C16 H6 109.5 . .
H4 C16 H6 109.5 . .
H5 C16 H6 109.5 . .
As1 C17 H7 109.5 . .
As1 C17 H8 109.5 . .
H7 C17 H8 109.5 . .
As1 C17 H9 109.5 . .
H7 C17 H9 109.5 . .
H8 C17 H9 109.5 . .
C37 C18 H10 109.5 . .
C37 C18 H11 109.5 . .
H10 C18 H11 109.5 . .
C37 C18 H12 109.5 . .
H10 C18 H12 109.5 . .
H11 C18 H12 109.5 . .
C15 C19 H13 109.5 . .
C15 C19 H14 109.5 . .
H13 C19 H14 109.5 . .
C15 C19 H15 109.5 . .
H13 C19 H15 109.5 . .
H14 C19 H15 109.5 . .
O8 C20 O5 127.9(4) . .
O8 C20 C29 120.8(4) . .
O5 C20 C29 111.1(3) . .
C15 C21 H16 109.5 . .
C15 C21 H17 109.5 . .
H16 C21 H17 109.5 . .
C15 C21 H18 109.5 . .
H16 C21 H18 109.5 . .
H17 C21 H18 109.5 . .
C24 C22 H19 109.5 . .
C24 C22 H20 109.5 . .
H19 C22 H20 109.5 . .
C24 C22 H21 109.5 . .
H19 C22 H21 109.5 . .
H20 C22 H21 109.5 . .
As2 C23 H22 109.5 . .
As2 C23 H23 109.5 . .
H22 C23 H23 109.5 . .
As2 C23 H24 109.5 . .
H22 C23 H24 109.5 . .
H23 C23 H24 109.5 . .
O11 C24 C16 109.9(4) . .
O11 C24 C26 109.5(4) . .
C16 C24 C26 113.5(5) . .
O11 C24 C22 101.7(4) . .
C16 C24 C22 110.4(4) . .
C26 C24 C22 111.4(4) . .
C31 C25 C27 118.6(4) . .
C31 C25 As1 124.6(3) . .
C27 C25 As1 116.1(3) . .
C24 C26 H25 109.5 . .
C24 C26 H26 109.5 . .
H25 C26 H26 109.5 . .
C24 C26 H27 109.5 . .
H25 C26 H27 109.5 . .
H26 C26 H27 109.5 . .
O12 C27 O10 126.9(4) . .
O12 C27 C25 122.7(3) . .
O10 C27 C25 110.4(3) . .
C29 C28 C32 118.9(3) . .
C29 C28 As2 124.5(3) . .
C32 C28 As2 116.6(3) . .
C28 C29 C20 122.6(3) . .
C28 C29 As1 125.7(3) . .
C20 C29 As1 111.6(3) . .
C14 C30 H28 109.5 . .
C14 C30 H29 109.5 . .
H28 C30 H29 109.5 . .
C14 C30 H30 109.5 . .
H28 C30 H30 109.5 . .
H29 C30 H30 109.5 . .
C25 C31 C34 120.6(3) . .
C25 C31 As2 126.2(3) . .
C34 C31 As2 113.2(3) . .
O7 C32 O9 125.8(4) . .
O7 C32 C28 124.3(4) . .
O9 C32 C28 109.9(3) . .
O6 C34 O11 126.4(4) . .
O6 C34 C31 124.1(4) . .
O11 C34 C31 109.4(3) . .
C14 C35 H31 109.5 . .
C14 C35 H32 109.5 . .
H31 C35 H32 109.5 . .
C14 C35 H33 109.5 . .
H31 C35 H33 109.5 . .
H32 C35 H33 109.5 . .
C40 C37 O9 109.3(4) . .
C40 C37 C18 113.6(5) . .
O9 C37 C18 109.2(3) . .
C40 C37 C38 114.3(6) . .
O9 C37 C38 102.2(4) . .
C18 C37 C38 107.5(5) . .
C37 C38 H34 109.5 . .
C37 C38 H35 109.5 . .
H34 C38 H35 109.5 . .
C37 C38 H36 109.5 . .
H34 C38 H36 109.5 . .
H35 C38 H36 109.5 . .
C14 C39 H37 109.5 . .
C14 C39 H38 109.5 . .
H37 C39 H38 109.5 . .
C14 C39 H39 109.5 . .
H37 C39 H39 109.5 . .
H38 C39 H39 109.5 . .
C37 C40 H40 109.5 . .
C37 C40 H41 109.5 . .
H40 C40 H41 109.5 . .
C37 C40 H42 109.5 . .
H40 C40 H42 109.5 . .
H41 C40 H42 109.5 . .

loop_
_geom_bond_atom_site_label_1
_geom_bond_atom_site_label_2
_geom_bond_distance
_geom_bond_site_symmetry_2
Pt1 Cl4 2.278(5) .
Pt1 Cl4 2.278(5) 2
Pt1 As2 2.363(4) .
Pt1 As2 2.363(4) 2
As1 C29 1.941(5) .
As1 C25 1.953(6) .
As1 C17 1.963(4) .
As2 C23 1.917(5) .
As2 C28 1.919(5) .
As2 C31 1.925(5) .
O5 C20 1.318(5) .
O5 C15 1.469(5) .
O6 C34 1.193(5) .
O7 C32 1.179(5) .
O8 C20 1.201(5) .
O9 C32 1.328(5) .
O9 C37 1.482(5) .
O10 C27 1.327(5) .
O10 C14 1.471(5) .
O11 C34 1.331(5) .
O11 C24 1.477(6) .
O12 C27 1.194(5) .
C13 C15 1.509(6) .
C13 H1 0.9800 .
C13 H2 0.9800 .
C13 H3 0.9800 .
C14 C35 1.493(7) .
C14 C39 1.499(6) .
C14 C30 1.500(7) .
C15 C19 1.511(6) .
C15 C21 1.514(6) .
C16 C24 1.496(7) .
C16 H4 0.9800 .
C16 H5 0.9800 .
C16 H6 0.9800 .
C17 H7 0.9800 .
C17 H8 0.9800 .
C17 H9 0.9800 .
C18 C37 1.484(6) .
C18 H10 0.9800 .
C18 H11 0.9800 .
C18 H12 0.9800 .
C19 H13 0.9800 .
C19 H14 0.9800 .
C19 H15 0.9800 .
C20 C29 1.502(5) .
C21 H16 0.9800 .
C21 H17 0.9800 .
C21 H18 0.9800 .
C22 C24 1.521(6) .
C22 H19 0.9800 .
C22 H20 0.9800 .
C22 H21 0.9800 .
C23 H22 0.9800 .
C23 H23 0.9800 .
C23 H24 0.9800 .
C24 C26 1.504(7) .
C25 C31 1.327(5) .
C25 C27 1.490(6) .
C26 H25 0.9800 .
C26 H26 0.9800 .
C26 H27 0.9800 .
C28 C29 1.339(5) .
C28 C32 1.489(5) .
C30 H28 0.9800 .
C30 H29 0.9800 .
C30 H30 0.9800 .
C31 C34 1.487(7) .
C35 H31 0.9800 .
C35 H32 0.9800 .
C35 H33 0.9800 .
C37 C40 1.464(9) .
C37 C38 1.519(8) .
C38 H34 0.9800 .
C38 H35 0.9800 .
C38 H36 0.9800 .
C39 H37 0.9800 .
C39 H38 0.9800 .
C39 H39 0.9800 .
C40 H40 0.9800 .
C40 H41 0.9800 .
C40 H42 0.9800 .

loop_
_geom_torsion_atom_site_label_1
_geom_torsion_atom_site_label_2
_geom_torsion_atom_site_label_3
_geom_torsion_atom_site_label_4
_geom_torsion
_geom_torsion_site_symmetry_1
Cl4 Pt1 As2 C23 -175.23(16) .
Cl4 Pt1 As2 C23 4.77(16) 2
As2 Pt1 As2 C23 -83(3) 2
Cl4 Pt1 As2 C28 60.23(16) .
Cl4 Pt1 As2 C28 -119.77(16) 2
As2 Pt1 As2 C28 153(3) 2
Cl4 Pt1 As2 C31 -56.51(19) .
Cl4 Pt1 As2 C31 123.48(19) 2
As2 Pt1 As2 C31 36(3) 2
C27 O10 C14 C35 60.4(5) .
C27 O10 C14 C39 178.2(4) .
C27 O10 C14 C30 -61.6(5) .
C20 O5 C15 C13 -172.1(3) .
C20 O5 C15 C19 -54.2(4) .
C20 O5 C15 C21 70.0(4) .
C15 O5 C20 O8 -6.1(5) .
C15 O5 C20 C29 179.1(3) .
C34 O11 C24 C16 -57.6(5) .
C34 O11 C24 C26 67.6(5) .
C34 O11 C24 C22 -174.5(3) .
C29 As1 C25 C31 37.7(3) .
C17 As1 C25 C31 138.4(3) .
C29 As1 C25 C27 -152.2(2) .
C17 As1 C25 C27 -51.4(3) .
C14 O10 C27 O12 -7.7(6) .
C14 O10 C27 C25 174.7(3) .
C31 C25 C27 O12 70.3(5) .
As1 C25 C27 O12 -100.4(4) .
C31 C25 C27 O10 -111.9(4) .
As1 C25 C27 O10 77.3(4) .
C23 As2 C28 C29 127.3(3) .
C31 As2 C28 C29 23.0(3) .
Pt1 As2 C28 C29 -101.0(3) .
C23 As2 C28 C32 -53.4(3) .
C31 As2 C28 C32 -157.8(3) .
Pt1 As2 C28 C32 78.2(3) .
C32 C28 C29 C20 9.3(5) .
As2 C28 C29 C20 -171.5(3) .
C32 C28 C29 As1 -166.3(2) .
As2 C28 C29 As1 12.9(5) .
O8 C20 C29 C28 92.3(5) .
O5 C20 C29 C28 -92.5(4) .
O8 C20 C29 As1 -91.5(4) .
O5 C20 C29 As1 83.7(3) .
C25 As1 C29 C28 -41.6(3) .
C17 As1 C29 C28 -144.7(3) .
C25 As1 C29 C20 142.4(3) .
C17 As1 C29 C20 39.3(3) .
C27 C25 C31 C34 3.5(5) .
As1 C25 C31 C34 173.4(2) .
C27 C25 C31 As2 -176.1(2) .
As1 C25 C31 As2 -6.2(4) .
C23 As2 C31 C25 -134.3(3) .
C28 As2 C31 C25 -26.6(3) .
Pt1 As2 C31 C25 97.2(3) .
C23 As2 C31 C34 46.1(3) .
C28 As2 C31 C34 153.8(3) .
Pt1 As2 C31 C34 -82.4(3) .
C37 O9 C32 O7 -3.3(6) .
C37 O9 C32 C28 178.0(3) .
C29 C28 C32 O7 -8.9(6) .
As2 C28 C32 O7 171.8(3) .
C29 C28 C32 O9 169.8(3) .
As2 C28 C32 O9 -9.5(4) .
C24 O11 C34 O6 -1.8(6) .
C24 O11 C34 C31 179.5(3) .
C25 C31 C34 O6 43.3(6) .
As2 C31 C34 O6 -137.0(4) .
C25 C31 C34 O11 -137.9(3) .
As2 C31 C34 O11 41.8(4) .
C32 O9 C37 C40 67.7(6) .
C32 O9 C37 C18 -57.2(6) .
C32 O9 C37 C38 -170.9(5) .
